data_7049024
loop_
_publ_author_name
'Darzinezhad, Khodabakhsh'
'Amini, Mostafa M.'
'Mohajerani, Ezeddin'
'Armaghan, Mahsa'
'Knedel, Tim Oliver'
'Abareghi, Afshin'
'Janiak, Christoph'

_publ_section_title
;
 Fabrication of blue organic light-emitting diodes from novel uranium
 complexes: synthesis, characterization, and electroluminescence studies
 of uranium anthracene-9-carboxylate complexes.
;
_journal_issue 11
_journal_name_full 'Dalton transactions (Cambridge, England : 2003)'
_journal_page_first 3695
_journal_page_last 3703
_journal_paper_doi 10.1039/c8dt04981e
_journal_volume 48
_journal_year 2019
_chemical_formula_moiety ' C34 H30 O8 U, 2(C2 H6 O)'
_chemical_formula_sum 'C38 H42 O10 U'
_chemical_formula_weight 896.75
_space_group_crystal_system monoclinic
_space_group_IT_number 14
_space_group_name_Hall '-P 2ybc'
_space_group_name_H-M_alt 'P 1 21/c 1'
_symmetry_space_group_name_Hall '-P 2ybc'
_symmetry_space_group_name_H-M 'P 1 21/c 1'
_atom_sites_solution_hydrogens geom
_audit_creation_method SHELXL-2017/1
_audit_update_record
;
2018-08-13 deposited with the CCDC.    2019-02-14 downloaded from the CCDC.
;
_cell_angle_alpha 90
_cell_angle_beta 93.142(5)
_cell_angle_gamma 90
_cell_formula_units_Z 4
_cell_length_a 7.8016(8)
_cell_length_b 26.772(3)
_cell_length_c 17.7555(19)
_cell_measurement_reflns_used 9278
_cell_measurement_temperature 140(2)
_cell_measurement_theta_max 27.71
_cell_measurement_theta_min 2.30
_cell_volume 3702.9(7)
_computing_structure_refinement 'SHELXL-2017/1 (Sheldrick, 2017)'
_diffrn_ambient_temperature 140(2)
_diffrn_measured_fraction_theta_full 1.000
_diffrn_measured_fraction_theta_max 1.000
_diffrn_measurement_device_type 'CCD area detector'
_diffrn_measurement_method 'phi and omega scans'
_diffrn_radiation_type MoK\a
_diffrn_radiation_wavelength 0.71073
_diffrn_reflns_av_R_equivalents 0.0330
_diffrn_reflns_av_unetI/netI 0.0131
_diffrn_reflns_Laue_measured_fraction_full 1.000
_diffrn_reflns_Laue_measured_fraction_max 1.000
_diffrn_reflns_limit_h_max 9
_diffrn_reflns_limit_h_min -9
_diffrn_reflns_limit_k_max 33
_diffrn_reflns_limit_k_min -33
_diffrn_reflns_limit_l_max 22
_diffrn_reflns_limit_l_min -22
_diffrn_reflns_number 106149
_diffrn_reflns_point_group_measured_fraction_full 1.000
_diffrn_reflns_point_group_measured_fraction_max 1.000
_diffrn_reflns_theta_full 25.242
_diffrn_reflns_theta_max 26.372
_diffrn_reflns_theta_min 1.378
_exptl_absorpt_coefficient_mu 4.439
_exptl_absorpt_correction_type multi-scan
_exptl_absorpt_process_details SADABS
_exptl_crystal_colour yellow
_exptl_crystal_density_diffrn 1.609
_exptl_crystal_description cubic
_exptl_crystal_F_000 1768
_exptl_crystal_size_max 0.679
_exptl_crystal_size_mid 0.346
_exptl_crystal_size_min 0.328
_exptl_transmission_factor_max 0.233
_exptl_transmission_factor_min 0.173
_refine_diff_density_max 0.802
_refine_diff_density_min -0.709
_refine_diff_density_rms 0.072
_refine_ls_extinction_method none
_refine_ls_goodness_of_fit_ref 1.103
_refine_ls_hydrogen_treatment mixed
_refine_ls_matrix_type full
_refine_ls_number_parameters 471
_refine_ls_number_reflns 7574
_refine_ls_number_restraints 0
_refine_ls_restrained_S_all 1.103
_refine_ls_R_factor_all 0.0221
_refine_ls_R_factor_gt 0.0200
_refine_ls_shift/su_max 0.007
_refine_ls_shift/su_mean 0.000
_refine_ls_structure_factor_coef Fsqd
_refine_ls_weighting_details 'w=1/[\s^2^(Fo^2^)+(0.0180P)^2^+5.2527P] where P=(Fo^2^+2Fc^2^)/3'
_refine_ls_weighting_scheme calc
_refine_ls_wR_factor_gt 0.0461
_refine_ls_wR_factor_ref 0.0468
_reflns_Friedel_coverage 0.000
_reflns_number_gt 7144
_reflns_number_total 7574
_reflns_threshold_expression 'I > 2\s(I)'
_cod_data_source_file c8dt04981e2.cif
_cod_data_source_block q
_cod_depositor_comments 'Adding full bibliography for 7049024--7049026.cif.'
_cod_original_cell_volume 3702.9(6)
_cod_original_formula_sum '	C38 H42 O10 U'
_cod_database_code 7049024
_publcif_datablock.id {9ef112b7-5cdf-4471-948b-a6ef1e810108}

_shelx_shelxl_version_number 2017/1
_shelx_space_group_comment
;
The symmetry employed for this shelxl refinement is uniquely defined
by the following loop, which should always be used as a source of
symmetry information in preference to the above space-group names.
They are only intended as comments.
;

loop_
_space_group_symop_operation_xyz
'x, y, z'
'-x, y+1/2, -z+1/2'
'-x, -y, -z'
'x, -y-1/2, z-1/2'

loop_
_atom_site_label
_atom_site_type_symbol
_atom_site_fract_x
_atom_site_fract_y
_atom_site_fract_z
_atom_site_U_iso_or_equiv
_atom_site_adp_type
_atom_site_occupancy
_atom_site_site_symmetry_order
_atom_site_calc_flag
_atom_site_refinement_flags_posn
_atom_site_refinement_flags_adp
_atom_site_refinement_flags_occupancy
_atom_site_disorder_assembly
_atom_site_disorder_group
U1 U 0.22041(2) 0.62829(2) 0.31059(2) 0.01880(3) Uani 1 1 d . . . . .
O1 O 0.1464(4) 0.62392(8) 0.40148(13) 0.0506(6) Uani 1 1 d . . . . .
C1 C 0.1052(4) 0.42635(13) 0.02986(17) 0.0404(7) Uani 1 1 d . . . . .
H1 H 0.109763 0.415945 -0.021143 0.048 Uiso 1 1 calc R U . . .
O2 O 0.2941(4) 0.63321(9) 0.21956(13) 0.0528(7) Uani 1 1 d . . . . .
C2 C 0.1641(4) 0.47457(12) 0.05145(17) 0.0377(7) Uani 1 1 d . . . . .
H2 H 0.210006 0.495953 0.014906 0.045 Uiso 1 1 calc R U . . .
O3 O 0.0248(3) 0.56089(7) 0.26308(16) 0.0497(6) Uani 1 1 d . . . . .
C3 C 0.1557(3) 0.49068(10) 0.12378(16) 0.0294(6) Uani 1 1 d . . . . .
H3 H 0.194023 0.523358 0.137047 0.035 Uiso 1 1 calc R U . . .
O4 O 0.2705(3) 0.53587(8) 0.30696(16) 0.0552(7) Uani 1 1 d . . . . .
C4 C 0.0899(3) 0.45887(9) 0.18003(15) 0.0239(5) Uani 1 1 d . . . . .
O5 O 0.1753(3) 0.72073(8) 0.30639(17) 0.0575(8) Uani 1 1 d . . . . .
C5 C 0.0782(3) 0.47377(9) 0.25511(15) 0.0239(5) Uani 1 1 d . . . . .
O6 O 0.4174(3) 0.69637(7) 0.35664(14) 0.0425(6) Uani 1 1 d . . . . .
C6 C 0.0160(3) 0.44159(10) 0.30971(16) 0.0278(6) Uani 1 1 d . . . . .
O7 O -0.0677(3) 0.65455(8) 0.26865(17) 0.0539(7) Uani 1 1 d . . . . .
H7O H -0.118385 0.670455 0.309781 0.064(13) Uiso 1 1 calc R . . A 1
C7 C 0.0017(4) 0.45599(12) 0.38626(18) 0.0415(7) Uani 1 1 d . . . . .
H7 H 0.035083 0.488660 0.401924 0.050 Uiso 1 1 calc R U . . .
O8 O 0.5054(3) 0.60165(8) 0.35486(14) 0.0424(5) Uani 1 1 d . . . . .
H8OA H 0.602036 0.602052 0.324546 0.064 Uiso 0.593(16) 1 calc R U P B 1
H8OB H 0.566398 0.586824 0.315744 0.064 Uiso 0.407(16) 1 calc R U P B 2
C8 C -0.0591(5) 0.42355(15) 0.4371(2) 0.0571(10) Uani 1 1 d . . . . .
H8 H -0.067906 0.433964 0.487917 0.068 Uiso 1 1 calc R U . . .
O9 O 0.7675(4) 0.71177(15) 0.3534(3) 0.134(2) Uani 1 1 d . . . . .
H9O H 0.659695 0.711338 0.350309 0.160 Uiso 1 1 calc R U . . .
C9 C -0.1097(5) 0.37456(13) 0.4160(2) 0.0548(10) Uani 1 1 d . . . . .
H9 H -0.151697 0.352359 0.452449 0.066 Uiso 1 1 calc R U . . .
O10 O -0.3216(3) 0.54369(10) 0.27091(18) 0.0627(8) Uani 1 1 d . . . . .
H10O H -0.217088 0.550067 0.266994 0.094 Uiso 1 1 calc R U . . .
C10 C -0.0981(4) 0.35932(12) 0.34342(19) 0.0418(7) Uani 1 1 d . . . . .
H10 H -0.131726 0.326324 0.329598 0.050 Uiso 1 1 calc R U . . .
C11 C -0.0360(3) 0.39217(10) 0.28756(17) 0.0298(6) Uani 1 1 d . . . . .
C12 C -0.0267(3) 0.37762(10) 0.21261(17) 0.0299(6) Uani 1 1 d . . . . .
H12 H -0.062553 0.344918 0.198191 0.036 Uiso 1 1 calc R U . . .
C13 C 0.0336(3) 0.40948(10) 0.15836(16) 0.0270(6) Uani 1 1 d . . . . .
C14 C 0.0427(4) 0.39507(11) 0.08132(17) 0.0348(6) Uani 1 1 d . . . . .
H14 H 0.003937 0.362813 0.065917 0.042 Uiso 1 1 calc R U . . .
C15 C 0.5287(4) 0.80034(12) 0.14378(17) 0.0381(7) Uani 1 1 d . . . . .
H15 H 0.534619 0.782117 0.098081 0.046 Uiso 1 1 calc R U . . .
C16 C 0.5922(4) 0.84968(12) 0.14780(17) 0.0378(7) Uani 1 1 d . . . . .
H16 H 0.639739 0.864272 0.104856 0.045 Uiso 1 1 calc R U . . .
C17 C 0.5858(4) 0.87651(11) 0.21252(16) 0.0321(6) Uani 1 1 d . . . . .
H17 H 0.628464 0.909749 0.214441 0.038 Uiso 1 1 calc R U . . .
C18 C 0.5154(3) 0.85507(10) 0.27770(15) 0.0243(5) Uani 1 1 d . . . . .
C19 C 0.5124(3) 0.88123(10) 0.34568(15) 0.0259(5) Uani 1 1 d . . . . .
H19 H 0.558373 0.914068 0.348734 0.031 Uiso 1 1 calc R U . . .
C20 C 0.4435(3) 0.86024(10) 0.40899(15) 0.0252(5) Uani 1 1 d . . . . .
C21 C 0.4380(4) 0.88722(11) 0.47833(16) 0.0342(6) Uani 1 1 d . . . . .
H21 H 0.482605 0.920215 0.481751 0.041 Uiso 1 1 calc R U . . .
C22 C 0.3695(4) 0.86598(13) 0.53934(17) 0.0403(7) Uani 1 1 d . . . . .
H22 H 0.365353 0.884464 0.584879 0.048 Uiso 1 1 calc R U . . .
C23 C 0.3046(4) 0.81682(12) 0.53588(17) 0.0375(7) Uani 1 1 d . . . . .
H23 H 0.257866 0.802545 0.579241 0.045 Uiso 1 1 calc R U . . .
C24 C 0.3078(3) 0.78967(11) 0.47154(16) 0.0312(6) Uani 1 1 d . . . . .
H24 H 0.263825 0.756579 0.470252 0.037 Uiso 1 1 calc R U . . .
C25 C 0.3772(3) 0.81057(9) 0.40553(15) 0.0233(5) Uani 1 1 d . . . . .
C26 C 0.3829(3) 0.78394(9) 0.33757(15) 0.0224(5) Uani 1 1 d . . . . .
C27 C 0.4507(3) 0.80517(9) 0.27342(15) 0.0235(5) Uani 1 1 d . . . . .
C28 C 0.4597(3) 0.77848(11) 0.20382(16) 0.0306(6) Uani 1 1 d . . . . .
H28 H 0.416958 0.745301 0.199790 0.037 Uiso 1 1 calc R U . . .
C29 C 0.3207(3) 0.73120(9) 0.33364(15) 0.0248(5) Uani 1 1 d . . . . .
C30 C 0.1285(3) 0.52588(9) 0.27661(15) 0.0247(5) Uani 1 1 d . . . . .
C35 C 0.8259(5) 0.75512(15) 0.3947(3) 0.0694(13) Uani 1 1 d . . . . .
H35A H 0.944532 0.763431 0.381960 0.083 Uiso 1 1 calc R U . . .
H35B H 0.751207 0.783972 0.381052 0.083 Uiso 1 1 calc R U . . .
C36 C 0.8216(8) 0.7453(3) 0.4730(4) 0.139(3) Uani 1 1 d . . . . .
H36A H 0.704999 0.735633 0.484897 0.208 Uiso 1 1 calc R U . . .
H36B H 0.855297 0.775475 0.501427 0.208 Uiso 1 1 calc R U . . .
H36C H 0.901362 0.718164 0.486782 0.208 Uiso 1 1 calc R U . . .
C37 C -0.3711(4) 0.50380(12) 0.22152(19) 0.0397(7) Uani 1 1 d . . . . .
H37A H -0.493276 0.495642 0.227688 0.048 Uiso 1 1 calc R U . . .
H37B H -0.302126 0.473840 0.235589 0.048 Uiso 1 1 calc R U . . .
C38 C -0.3470(5) 0.51625(16) 0.1407(2) 0.0605(11) Uani 1 1 d . . . . .
H38A H -0.382583 0.487773 0.108876 0.091 Uiso 1 1 calc R U . . .
H38B H -0.416879 0.545473 0.126168 0.091 Uiso 1 1 calc R U . . .
H38C H -0.225739 0.523672 0.134069 0.091 Uiso 1 1 calc R U . . .
C31A C -0.1777(18) 0.6550(5) 0.2118(9) 0.0732(13) Uani 0.357(5) 1 d . . P C 1
H31A H -0.297117 0.655313 0.227939 0.088 Uiso 0.357(5) 1 calc R U P C 1
H31B H -0.161865 0.626277 0.177810 0.088 Uiso 0.357(5) 1 calc R U P C 1
C33A C 0.513(2) 0.5825(6) 0.4444(6) 0.060(4) Uani 0.407(16) 1 d . . P B 1
H33A H 0.477421 0.610184 0.477122 0.072 Uiso 0.407(16) 1 calc R U P B 1
H33B H 0.431999 0.554483 0.449706 0.072 Uiso 0.407(16) 1 calc R U P B 1
C32B C -0.1328(17) 0.7023(5) 0.1763(8) 0.0732(13) Uani 0.357(5) 1 d . . P C 1
H32A H -0.191967 0.704678 0.126261 0.110 Uiso 0.357(5) 1 calc R U P C 1
H32B H -0.008445 0.703706 0.171161 0.110 Uiso 0.357(5) 1 calc R U P C 1
H32C H -0.167964 0.730242 0.207629 0.110 Uiso 0.357(5) 1 calc R U P C 1
C34A C 0.682(3) 0.5668(6) 0.4681(7) 0.086(6) Uani 0.407(16) 1 d . . P B 1
H34A H 0.712746 0.537452 0.438931 0.129 Uiso 0.407(16) 1 calc R U P B 1
H34B H 0.685040 0.558289 0.521863 0.129 Uiso 0.407(16) 1 calc R U P B 1
H34C H 0.762956 0.593909 0.459938 0.129 Uiso 0.407(16) 1 calc R U P B 1
C33 C 0.6006(11) 0.6026(2) 0.4218(4) 0.043(2) Uani 0.593(16) 1 d . . P B 2
H33C H 0.566972 0.631305 0.452808 0.052 Uiso 0.593(16) 1 calc R U P B 2
H33D H 0.724344 0.605441 0.412816 0.052 Uiso 0.593(16) 1 calc R U P B 2
C34 C 0.5641(14) 0.5532(3) 0.4620(4) 0.061(3) Uani 0.593(16) 1 d . . P B 2
H34D H 0.439876 0.548757 0.464493 0.092 Uiso 0.593(16) 1 calc R U P B 2
H34E H 0.617689 0.553911 0.513244 0.092 Uiso 0.593(16) 1 calc R U P B 2
H34F H 0.611596 0.525337 0.433975 0.092 Uiso 0.593(16) 1 calc R U P B 2
C32A C -0.2706(9) 0.6652(3) 0.1555(4) 0.0732(13) Uani 0.643(5) 1 d . . P C 2
H32D H -0.335748 0.688434 0.185624 0.110 Uiso 0.643(5) 1 calc R U P C 2
H32E H -0.313532 0.631179 0.162159 0.110 Uiso 0.643(5) 1 calc R U P C 2
H32F H -0.284447 0.674536 0.102137 0.110 Uiso 0.643(5) 1 calc R U P C 2
C31B C -0.0980(10) 0.6673(3) 0.1790(5) 0.0732(13) Uani 0.643(5) 1 d . . P C 2
H31C H -0.053223 0.701158 0.169153 0.088 Uiso 0.643(5) 1 calc R U P C 2
H31D H -0.033081 0.643171 0.149384 0.088 Uiso 0.643(5) 1 calc R U P C 2

loop_
_atom_site_aniso_label
_atom_site_aniso_U_11
_atom_site_aniso_U_22
_atom_site_aniso_U_33
_atom_site_aniso_U_23
_atom_site_aniso_U_13
_atom_site_aniso_U_12
U1 0.01738(5) 0.01986(5) 0.01919(5) 0.00153(3) 0.00128(3) -0.00058(3)
O1 0.0820(18) 0.0391(12) 0.0331(12) -0.0037(9) 0.0269(12) -0.0122(12)
C1 0.0431(18) 0.0514(19) 0.0260(15) -0.0051(13) -0.0035(13) 0.0039(14)
O2 0.0757(18) 0.0601(15) 0.0241(11) -0.0045(10) 0.0160(11) -0.0309(13)
C2 0.0366(16) 0.0447(17) 0.0317(16) 0.0082(13) 0.0013(13) 0.0027(13)
O3 0.0264(11) 0.0216(10) 0.099(2) -0.0029(11) -0.0179(11) 0.0002(8)
C3 0.0271(14) 0.0281(13) 0.0327(15) 0.0035(11) -0.0003(11) 0.0013(11)
O4 0.0320(11) 0.0278(11) 0.102(2) -0.0182(12) -0.0290(12) 0.0059(9)
C4 0.0173(12) 0.0248(12) 0.0293(14) 0.0001(10) -0.0020(10) 0.0024(9)
O5 0.0258(11) 0.0251(11) 0.118(2) 0.0087(12) -0.0272(13) -0.0039(9)
C5 0.0186(12) 0.0215(12) 0.0316(14) -0.0018(10) 0.0013(10) 0.0017(9)
O6 0.0293(11) 0.0213(10) 0.0742(16) -0.0041(10) -0.0203(10) 0.0032(8)
C6 0.0232(13) 0.0282(13) 0.0320(15) -0.0005(11) 0.0034(11) -0.0012(10)
O7 0.0258(11) 0.0280(11) 0.105(2) 0.0013(12) -0.0228(13) 0.0015(9)
C7 0.0501(19) 0.0384(17) 0.0370(17) -0.0062(13) 0.0126(14) -0.0076(14)
O8 0.0287(11) 0.0307(11) 0.0654(15) -0.0125(10) -0.0206(10) 0.0089(8)
C8 0.075(3) 0.060(2) 0.038(2) -0.0051(17) 0.0245(18) -0.017(2)
O9 0.0273(14) 0.103(3) 0.268(6) -0.114(3) -0.018(2) 0.0122(16)
C9 0.066(2) 0.046(2) 0.054(2) 0.0076(16) 0.0213(19) -0.0187(17)
O10 0.0259(11) 0.0689(17) 0.093(2) -0.0391(15) 0.0009(13) -0.0061(11)
C10 0.0426(18) 0.0356(16) 0.0475(19) 0.0053(14) 0.0054(15) -0.0147(14)
C11 0.0243(13) 0.0275(13) 0.0376(16) 0.0014(12) 0.0016(11) -0.0041(11)
C12 0.0267(14) 0.0233(13) 0.0391(16) -0.0020(11) -0.0048(12) -0.0048(10)
C13 0.0227(13) 0.0270(13) 0.0305(14) -0.0020(11) -0.0043(11) -0.0004(10)
C14 0.0357(16) 0.0336(15) 0.0340(16) -0.0073(12) -0.0070(12) 0.0005(12)
C15 0.0374(16) 0.0491(18) 0.0282(16) -0.0112(13) 0.0050(13) 0.0007(14)
C16 0.0371(16) 0.0505(18) 0.0267(15) 0.0048(13) 0.0091(12) -0.0048(14)
C17 0.0307(14) 0.0336(15) 0.0320(15) 0.0041(12) 0.0033(12) -0.0075(11)
C18 0.0209(12) 0.0256(12) 0.0263(14) 0.0010(10) 0.0000(10) -0.0011(10)
C19 0.0241(13) 0.0252(13) 0.0278(14) -0.0023(10) -0.0030(10) -0.0046(10)
C20 0.0235(13) 0.0269(13) 0.0249(13) -0.0004(10) -0.0009(10) 0.0017(10)
C21 0.0382(16) 0.0343(15) 0.0299(15) -0.0065(12) 0.0002(12) -0.0027(12)
C22 0.0446(18) 0.060(2) 0.0170(13) -0.0074(13) 0.0060(12) 0.0039(15)
C23 0.0381(16) 0.0494(18) 0.0254(15) 0.0098(13) 0.0065(12) 0.0034(14)
C24 0.0269(14) 0.0338(15) 0.0329(15) 0.0086(12) 0.0020(11) 0.0017(11)
C25 0.0189(12) 0.0258(12) 0.0250(13) 0.0026(10) -0.0010(10) 0.0021(10)
C26 0.0178(11) 0.0202(12) 0.0291(14) 0.0016(10) -0.0003(10) 0.0009(9)
C27 0.0181(12) 0.0253(13) 0.0271(14) -0.0009(10) -0.0001(10) 0.0022(10)
C28 0.0286(14) 0.0302(14) 0.0331(15) -0.0070(11) 0.0023(12) -0.0007(11)
C29 0.0208(12) 0.0218(12) 0.0318(14) -0.0002(10) 0.0006(10) 0.0000(10)
C30 0.0209(12) 0.0243(13) 0.0292(14) -0.0007(10) 0.0030(10) 0.0000(10)
C35 0.0312(18) 0.054(2) 0.122(4) -0.018(2) -0.004(2) 0.0040(16)
C36 0.102(5) 0.219(9) 0.097(5) 0.033(5) 0.022(4) -0.062(5)
C37 0.0281(15) 0.0398(17) 0.050(2) -0.0039(14) -0.0048(13) -0.0022(12)
C38 0.056(2) 0.067(2) 0.057(2) 0.0182(19) -0.0121(19) -0.0205(19)
C31A 0.061(3) 0.074(3) 0.083(3) 0.021(3) -0.013(2) 0.005(2)
C33A 0.059(8) 0.085(10) 0.033(5) -0.003(6) -0.015(5) 0.029(8)
C32B 0.061(3) 0.074(3) 0.083(3) 0.021(3) -0.013(2) 0.005(2)
C34A 0.092(12) 0.094(10) 0.068(8) -0.016(7) -0.023(8) 0.053(9)
C33 0.043(4) 0.039(3) 0.046(4) 0.000(3) -0.021(3) 0.011(3)
C34 0.072(7) 0.049(4) 0.058(5) 0.012(3) -0.030(4) 0.007(4)
C32A 0.061(3) 0.074(3) 0.083(3) 0.021(3) -0.013(2) 0.005(2)
C31B 0.061(3) 0.074(3) 0.083(3) 0.021(3) -0.013(2) 0.005(2)

loop_
_atom_type_symbol
_atom_type_description
_atom_type_scat_dispersion_real
_atom_type_scat_dispersion_imag
_atom_type_scat_source
C C 0.0033 0.0016 'International Tables Vol C Tables 4.2.6.8 and 6.1.1.4'
H H 0.0000 0.0000 'International Tables Vol C Tables 4.2.6.8 and 6.1.1.4'
O O 0.0106 0.0060 'International Tables Vol C Tables 4.2.6.8 and 6.1.1.4'
Cl Cl 0.1484 0.1585 'International Tables Vol C Tables 4.2.6.8 and 6.1.1.4'
U U -9.6767 9.6646 'International Tables Vol C Tables 4.2.6.8 and 6.1.1.4'

loop_
_geom_angle_atom_site_label_1
_geom_angle_atom_site_label_2
_geom_angle_atom_site_label_3
_geom_angle
O1 U1 O2 179.51(11)
O1 U1 O8 91.40(11)
O2 U1 O8 88.83(12)
O1 U1 O7 87.45(12)
O2 U1 O7 92.32(12)
O8 U1 O7 178.83(9)
O1 U1 O3 92.13(10)
O2 U1 O3 88.15(10)
O8 U1 O3 115.61(7)
O7 U1 O3 64.23(7)
O1 U1 O6 88.57(10)
O2 U1 O6 91.15(10)
O8 U1 O6 64.58(6)
O7 U1 O6 115.59(7)
O3 U1 O6 179.27(9)
O1 U1 O5 92.34(10)
O2 U1 O5 87.18(11)
O8 U1 O5 115.20(7)
O7 U1 O5 65.09(7)
O3 U1 O5 128.82(7)
O6 U1 O5 50.90(6)
O1 U1 O4 91.01(10)
O2 U1 O4 89.48(11)
O8 U1 O4 64.94(7)
O7 U1 O4 114.84(7)
O3 U1 O4 50.74(7)
O6 U1 O4 129.49(7)
O5 U1 O4 176.65(10)
O1 U1 C29 91.93(9)
O2 U1 C29 87.65(9)
O8 U1 C29 89.90(7)
O7 U1 C29 90.36(7)
O3 U1 C29 154.04(7)
O6 U1 C29 25.63(7)
O5 U1 C29 25.34(7)
O4 U1 C29 154.73(7)
O1 U1 C30 92.21(9)
O2 U1 C30 88.22(9)
O8 U1 C30 90.07(7)
O7 U1 C30 89.75(7)
O3 U1 C30 25.55(7)
O6 U1 C30 154.66(7)
O5 U1 C30 154.18(7)
O4 U1 C30 25.19(7)
C29 U1 C30 175.86(7)
C14 C1 C2 120.4(3)
C14 C1 H1 119.8
C2 C1 H1 119.8
C3 C2 C1 120.9(3)
C3 C2 H2 119.6
C1 C2 H2 119.6
C30 O3 U1 95.76(16)
C2 C3 C4 120.6(3)
C2 C3 H3 119.7
C4 C3 H3 119.7
C30 O4 U1 95.03(16)
C5 C4 C3 122.7(2)
C5 C4 C13 118.8(2)
C3 C4 C13 118.5(2)
C29 O5 U1 95.05(16)
C4 C5 C6 121.8(2)
C4 C5 C30 118.7(2)
C6 C5 C30 119.5(2)
C29 O6 U1 95.03(15)
C5 C6 C7 122.8(3)
C5 C6 C11 118.7(2)
C7 C6 C11 118.5(3)
C31A O7 U1 143.8(8)
C31B O7 U1 116.2(3)
C31A O7 H7O 108.1
U1 O7 H7O 108.1
C8 C7 C6 120.7(3)
C8 C7 H7 119.6
C6 C7 H7 119.6
C33 O8 U1 136.2(4)
C33A O8 U1 112.6(5)
C33A O8 H8OA 123.7
U1 O8 H8OA 123.7
C33 O8 H8OB 111.9
U1 O8 H8OB 111.9
C7 C8 C9 121.3(3)
C7 C8 H8 119.3
C9 C8 H8 119.3
C35 O9 H9O 109.5
C10 C9 C8 119.8(3)
C10 C9 H9 120.1
C8 C9 H9 120.1
C37 O10 H10O 109.5
C9 C10 C11 121.1(3)
C9 C10 H10 119.5
C11 C10 H10 119.5
C12 C11 C10 121.9(3)
C12 C11 C6 119.5(3)
C10 C11 C6 118.6(3)
C13 C12 C11 121.9(2)
C13 C12 H12 119.0
C11 C12 H12 119.0
C12 C13 C14 122.4(3)
C12 C13 C4 119.3(2)
C14 C13 C4 118.3(3)
C1 C14 C13 121.3(3)
C1 C14 H14 119.3
C13 C14 H14 119.3
C28 C15 C16 121.2(3)
C28 C15 H15 119.4
C16 C15 H15 119.4
C17 C16 C15 120.6(3)
C17 C16 H16 119.7
C15 C16 H16 119.7
C16 C17 C18 120.4(3)
C16 C17 H17 119.8
C18 C17 H17 119.8
C19 C18 C27 119.5(2)
C19 C18 C17 121.6(2)
C27 C18 C17 118.9(2)
C20 C19 C18 121.4(2)
C20 C19 H19 119.3
C18 C19 H19 119.3
C19 C20 C25 119.8(2)
C19 C20 C21 121.5(2)
C25 C20 C21 118.7(2)
C22 C21 C20 120.4(3)
C22 C21 H21 119.8
C20 C21 H21 119.8
C21 C22 C23 120.8(3)
C21 C22 H22 119.6
C23 C22 H22 119.6
C24 C23 C22 120.9(3)
C24 C23 H23 119.5
C22 C23 H23 119.5
C23 C24 C25 120.4(3)
C23 C24 H24 119.8
C25 C24 H24 119.8
C26 C25 C20 118.8(2)
C26 C25 C24 122.4(2)
C20 C25 C24 118.8(2)
C27 C26 C25 121.5(2)
C27 C26 C29 118.8(2)
C25 C26 C29 119.6(2)
C26 C27 C18 118.9(2)
C26 C27 C28 122.5(2)
C18 C27 C28 118.6(2)
C15 C28 C27 120.3(3)
C15 C28 H28 119.9
C27 C28 H28 119.9
O5 C29 O6 118.7(2)
O5 C29 C26 121.3(2)
O6 C29 C26 120.0(2)
O5 C29 U1 59.61(14)
O6 C29 U1 59.34(13)
C26 C29 U1 173.57(19)
O4 C30 O3 118.4(2)
O4 C30 C5 122.1(2)
O3 C30 C5 119.5(2)
O4 C30 U1 59.78(14)
O3 C30 U1 58.69(14)
C5 C30 U1 177.11(19)
C36 C35 O9 109.2(5)
C36 C35 H35A 109.8
O9 C35 H35A 109.8
C36 C35 H35B 109.8
O9 C35 H35B 109.8
H35A C35 H35B 108.3
C35 C36 H36A 109.5
C35 C36 H36B 109.5
H36A C36 H36B 109.5
C35 C36 H36C 109.5
H36A C36 H36C 109.5
H36B C36 H36C 109.5
O10 C37 C38 112.4(3)
O10 C37 H37A 109.1
C38 C37 H37A 109.1
O10 C37 H37B 109.1
C38 C37 H37B 109.1
H37A C37 H37B 107.9
C37 C38 H38A 109.5
C37 C38 H38B 109.5
H38A C38 H38B 109.5
C37 C38 H38C 109.5
H38A C38 H38C 109.5
H38B C38 H38C 109.5
O7 C31A C32B 100.5(11)
O7 C31A H31A 111.7
C32B C31A H31A 111.7
O7 C31A H31B 111.7
C32B C31A H31B 111.7
H31A C31A H31B 109.4
C34A C33A O8 110.9(13)
C34A C33A H33A 109.4
O8 C33A H33A 109.4
C34A C33A H33B 109.4
O8 C33A H33B 109.4
H33A C33A H33B 108.0
C31A C32B H32A 109.5
C31A C32B H32B 109.5
H32A C32B H32B 109.5
C31A C32B H32C 109.5
H32A C32B H32C 109.5
H32B C32B H32C 109.5
C33A C34A H34A 109.5
C33A C34A H34B 109.5
H34A C34A H34B 109.5
C33A C34A H34C 109.5
H34A C34A H34C 109.5
H34B C34A H34C 109.5
O8 C33 C34 106.5(7)
O8 C33 H33C 110.4
C34 C33 H33C 110.4
O8 C33 H33D 110.4
C34 C33 H33D 110.4
H33C C33 H33D 108.6
C33 C34 H34D 109.5
C33 C34 H34E 109.5
H34D C34 H34E 109.5
C33 C34 H34F 109.5
H34D C34 H34F 109.5
H34E C34 H34F 109.5
C31B C32A H32D 109.5
C31B C32A H32E 109.5
H32D C32A H32E 109.5
C31B C32A H32F 109.5
H32D C32A H32F 109.5
H32E C32A H32F 109.5
C32A C31B O7 111.7(6)
C32A C31B H31C 109.3
O7 C31B H31C 109.3
C32A C31B H31D 109.3
O7 C31B H31D 109.3
H31C C31B H31D 107.9

loop_
_geom_bond_atom_site_label_1
_geom_bond_atom_site_label_2
_geom_bond_distance
U1 O1 1.747(2)
U1 O2 1.750(2)
U1 O8 2.4246(19)
U1 O7 2.433(2)
U1 O3 2.481(2)
U1 O6 2.4931(19)
U1 O5 2.500(2)
U1 O4 2.506(2)
U1 C29 2.887(3)
U1 C30 2.889(3)
C1 C14 1.350(4)
C1 C2 1.416(5)
C1 H1 0.9500
C2 C3 1.360(4)
C2 H2 0.9500
O3 C30 1.253(3)
C3 C4 1.429(4)
C3 H3 0.9500
O4 C30 1.235(3)
C4 C5 1.399(4)
C4 C13 1.439(4)
O5 C29 1.240(3)
C5 C6 1.403(4)
C5 C30 1.493(3)
O6 C29 1.254(3)
C6 C7 1.423(4)
C6 C11 1.432(4)
O7 C31A 1.289(13)
O7 C31B 1.633(8)
O7 H7O 0.9500
C7 C8 1.357(5)
C7 H7 0.9500
O8 C33 1.367(6)
O8 C33A 1.669(13)
O8 H8OA 0.9500
O8 H8OB 0.9500
C8 C9 1.414(5)
C8 H8 0.9500
O9 C35 1.434(5)
O9 H9O 0.8400
C9 C10 1.360(5)
C9 H9 0.9500
O10 C37 1.422(4)
O10 H10O 0.8400
C10 C11 1.430(4)
C10 H10 0.9500
C11 C12 1.392(4)
C12 C13 1.388(4)
C12 H12 0.9500
C13 C14 1.427(4)
C14 H14 0.9500
C15 C28 1.354(4)
C15 C16 1.411(4)
C15 H15 0.9500
C16 C17 1.358(4)
C16 H16 0.9500
C17 C18 1.429(4)
C17 H17 0.9500
C18 C19 1.397(4)
C18 C27 1.428(4)
C19 C20 1.391(4)
C19 H19 0.9500
C20 C25 1.427(4)
C20 C21 1.430(4)
C21 C22 1.359(4)
C21 H21 0.9500
C22 C23 1.410(5)
C22 H22 0.9500
C23 C24 1.355(4)
C23 H23 0.9500
C24 C25 1.431(4)
C24 H24 0.9500
C25 C26 1.404(4)
C26 C27 1.402(4)
C26 C29 1.493(3)
C27 C28 1.432(4)
C28 H28 0.9500
C35 C36 1.416(7)
C35 H35A 0.9900
C35 H35B 0.9900
C36 H36A 0.9800
C36 H36B 0.9800
C36 H36C 0.9800
C37 C38 1.495(5)
C37 H37A 0.9900
C37 H37B 0.9900
C38 H38A 0.9800
C38 H38B 0.9800
C38 H38C 0.9800
C31A C32B 1.465(19)
C31A H31A 0.9900
C31A H31B 0.9900
C33A C34A 1.42(2)
C33A H33A 0.9900
C33A H33B 0.9900
C32B H32A 0.9800
C32B H32B 0.9800
C32B H32C 0.9800
C34A H34A 0.9800
C34A H34B 0.9800
C34A H34C 0.9800
C33 C34 1.537(13)
C33 H33C 0.9900
C33 H33D 0.9900
C34 H34D 0.9800
C34 H34E 0.9800
C34 H34F 0.9800
C32A C31B 1.389(10)
C32A H32D 0.9800
C32A H32E 0.9800
C32A H32F 0.9800
C31B H31C 0.9900
C31B H31D 0.9900

loop_
_publcif_info_exptl_table_extra_item
sin_theta_over_lambda_max
